data_7125404
loop_
_publ_author_name
'Fu, Zhicheng'
'Sun, Simin'
'Yang, Anjian'
'Sun, Fang'
'Xu, Jiaxi'

_publ_section_title
;
 Transition metal-free access to 3,4-dihydro-1,2-oxaphosphinine-2-oxides
 from phosphonochloridates and chalcones through tandem Michael addition
 and nucleophilic substitution.
;
_journal_issue 87
_journal_name_full 'Chemical communications (Cambridge, England)'
_journal_page_first 13124
_journal_page_last 13127
_journal_paper_doi 10.1039/c9cc06352h
_journal_volume 55
_journal_year 2019
_chemical_formula_moiety 'C25 H22 F3 O3 P'
_chemical_formula_sum 'C25 H22 F3 O3 P'
_chemical_formula_weight 458.40
_chemical_melting_point 473.1(10)
_chemical_name_common '1,2-oxaphosphinine 2-oxide'
_chemical_name_systematic
;
 rel-(2R,3S,4R)-2-ethoxy-4,6-diphenyl-3-(4-(trifluoromethyl)phenyl)-3,4-dihydro-1,2-oxaphosphinine 2-oxide 
;
_space_group_crystal_system trigonal
_space_group_IT_number 148
_space_group_name_Hall '-R 3'
_space_group_name_H-M_alt 'R -3 :H'
_atom_sites_solution_hydrogens geom
_atom_sites_solution_primary direct
_atom_sites_solution_secondary difmap
_audit_block_doi 10.5517/ccdc.csd.cc23bvv5
_audit_creation_date 2018-12-12
_audit_creation_method
;
  Olex2 1.1
  (compiled 2011.02.15 svn.r1672, GUI svn.r3494)
;
_audit_update_record
;
2019-08-13 deposited with the CCDC.	2019-10-08 downloaded from the CCDC.
;
_cell_angle_alpha 90.00
_cell_angle_beta 90.00
_cell_angle_gamma 120.00
_cell_formula_units_Z 18
_cell_length_a 17.8304(14)
_cell_length_b 17.8304(14)
_cell_length_c 36.593(17)
_cell_measurement_reflns_used 2493
_cell_measurement_temperature 108.05(10)
_cell_measurement_theta_max 28.7850
_cell_measurement_theta_min 4.0410
_cell_volume 10075(5)
_computing_cell_refinement
;
CrysAlisPro, Agilent Technologies,
Version 1.171.37.35 (release 13-08-2014 CrysAlis171 .NET)
(compiled Aug 13 2014,18:06:01)
;
_computing_data_collection
;
CrysAlisPro, Agilent Technologies,
Version 1.171.37.35 (release 13-08-2014 CrysAlis171 .NET)
(compiled Aug 13 2014,18:06:01)
;
_computing_data_reduction
;
CrysAlisPro, Agilent Technologies,
Version 1.171.37.35 (release 13-08-2014 CrysAlis171 .NET)
(compiled Aug 13 2014,18:06:01)
;
_computing_molecular_graphics
;
O. V. Dolomanov, L. J. Bourhis, R. J. Gildea, J. A. K. Howard and H. Puschmann,
OLEX2: a complete structure solution, refinement and analysis program.
J. Appl. Cryst. (2009). 42, 339-341.
;
_computing_publication_material
;
O. V. Dolomanov, L. J. Bourhis, R. J. Gildea, J. A. K. Howard and H. Puschmann,
OLEX2: a complete structure solution, refinement and analysis program.
J. Appl. Cryst. (2009). 42, 339-341.
;
_computing_structure_refinement 'SHELXL-97 (Sheldrick, 1997)'
_computing_structure_solution 'A short history of SHELX (Sheldrick, 2007)/Bruker'
_diffrn_ambient_environment N~2~
_diffrn_ambient_temperature 108.05(10)
_diffrn_detector 'CCD plate'
_diffrn_detector_area_resol_mean 16.0971
_diffrn_detector_type Eos
_diffrn_measured_fraction_theta_full 0.9976
_diffrn_measured_fraction_theta_max 0.8404
_diffrn_measurement_details
;
#__ type_ start__ end____ width___ exp.time_
  1 omega  -34.00   29.00   1.0000   15.0000
omega____ theta____ kappa____ phi______ frames
    -       18.5772  -37.0000 -180.0000 63

#__ type_ start__ end____ width___ exp.time_
  2 omega   -2.00   63.00   1.0000   15.0000
omega____ theta____ kappa____ phi______ frames
    -       18.5772    0.0000 -180.0000 65
;
_diffrn_measurement_device 'four-circle diffractometer'
_diffrn_measurement_device_type 'Xcalibur, Eos, Gemini'
_diffrn_measurement_method '\w scans'
_diffrn_orient_matrix_UB_11 -0.0075939000
_diffrn_orient_matrix_UB_12 -0.0382042000
_diffrn_orient_matrix_UB_13 -0.0091848000
_diffrn_orient_matrix_UB_21 -0.0267390000
_diffrn_orient_matrix_UB_22 -0.0253974000
_diffrn_orient_matrix_UB_23 0.0146251000
_diffrn_orient_matrix_UB_31 -0.0365288000
_diffrn_orient_matrix_UB_32 -0.0023660000
_diffrn_orient_matrix_UB_33 -0.0088177000
_diffrn_radiation_monochromator graphite
_diffrn_radiation_probe x-ray
_diffrn_radiation_type 'Mo K\a'
_diffrn_radiation_wavelength 0.71073
_diffrn_reflns_av_R_equivalents 0.0307
_diffrn_reflns_av_unetI/netI 0.0535
_diffrn_reflns_limit_h_max 19
_diffrn_reflns_limit_h_min -19
_diffrn_reflns_limit_k_max 21
_diffrn_reflns_limit_k_min -8
_diffrn_reflns_limit_l_max 28
_diffrn_reflns_limit_l_min -45
_diffrn_reflns_number 8699
_diffrn_reflns_theta_full 25.99
_diffrn_reflns_theta_max 25.99
_diffrn_reflns_theta_min 3.45
_diffrn_source 'Enhance (Mo) X-ray Source'
_exptl_absorpt_coefficient_mu 0.172
_exptl_absorpt_correction_T_max 1.00000
_exptl_absorpt_correction_T_min 0.88228
_exptl_absorpt_correction_type multi-scan
_exptl_absorpt_process_details
;
CrysAlisPro, Agilent Technologies,
Version 1.171.37.35 (release 13-08-2014 CrysAlis171 .NET)
(compiled Aug 13 2014,18:06:01)
Empirical absorption correction using spherical harmonics,
 implemented in SCALE3 ABSPACK scaling algorithm.
;
_exptl_crystal_colour colorless
_exptl_crystal_density_diffrn 1.360
_exptl_crystal_density_method 'not measured'
_exptl_crystal_description plate
_exptl_crystal_F_000 4284
_exptl_crystal_recrystallization_method 'Re-crystallisation from solvent'
_exptl_crystal_size_max 0.45
_exptl_crystal_size_mid 0.35
_exptl_crystal_size_min 0.12
_refine_diff_density_max 0.421
_refine_diff_density_min -0.448
_refine_diff_density_rms 0.049
_refine_ls_extinction_method none
_refine_ls_goodness_of_fit_ref 1.030
_refine_ls_hydrogen_treatment mixed
_refine_ls_matrix_type full
_refine_ls_number_parameters 298
_refine_ls_number_reflns 4388
_refine_ls_number_restraints 3
_refine_ls_restrained_S_all 1.042
_refine_ls_R_factor_all 0.0702
_refine_ls_R_factor_gt 0.0494
_refine_ls_shift/su_max 0.002
_refine_ls_shift/su_mean 0.000
_refine_ls_structure_factor_coef Fsqd
_refine_ls_weighting_details 'calc w=1/[\s^2^(Fo^2^)+(0.0350P)^2^+14.0742P] where P=(Fo^2^+2Fc^2^)/3'
_refine_ls_weighting_scheme calc
_refine_ls_wR_factor_gt 0.0996
_refine_ls_wR_factor_ref 0.1102
_reflns_number_gt 3362
_reflns_number_total 4388
_reflns_threshold_expression >2sigma(I)
_cod_data_source_file c9cc06352h2.cif
_cod_data_source_block exp_5719
_cod_depositor_comments
;
The following automatic conversions were performed:

data item '_chemical_melting_point' value '199-201 deg' was changed
to '473.1(10)' -- it was converted from degrees Celsius(C) to
Kelvins(K), the average value was taken and precision was estimated.

Automatic conversion script
Id: cif_fix_values 6909 2019-04-08 15:41:33Z antanas 
;
_cod_original_sg_symbol_H-M 'R -3'
_cod_database_code 7125404
_reflns_odcompleteness_completeness 99.76
_reflns_odcompleteness_iscentric 1
_reflns_odcompleteness_theta 26.32

loop_
_space_group_symop_id
_space_group_symop_operation_xyz
1 'x, y, z'
2 '-y, x-y, z'
3 '-x+y, -x, z'
4 'x+2/3, y+1/3, z+1/3'
5 '-y+2/3, x-y+1/3, z+1/3'
6 '-x+y+2/3, -x+1/3, z+1/3'
7 'x+1/3, y+2/3, z+2/3'
8 '-y+1/3, x-y+2/3, z+2/3'
9 '-x+y+1/3, -x+2/3, z+2/3'
10 '-x, -y, -z'
11 'y, -x+y, -z'
12 'x-y, x, -z'
13 '-x+2/3, -y+1/3, -z+1/3'
14 'y+2/3, -x+y+1/3, -z+1/3'
15 'x-y+2/3, x+1/3, -z+1/3'
16 '-x+1/3, -y+2/3, -z+2/3'
17 'y+1/3, -x+y+2/3, -z+2/3'
18 'x-y+1/3, x+2/3, -z+2/3'

loop_
_atom_site_label
_atom_site_type_symbol
_atom_site_fract_x
_atom_site_fract_y
_atom_site_fract_z
_atom_site_U_iso_or_equiv
_atom_site_adp_type
_atom_site_occupancy
_atom_site_symmetry_multiplicity
_atom_site_calc_flag
_atom_site_refinement_flags
_atom_site_disorder_assembly
_atom_site_disorder_group
P1 P 0.91339(4) 0.52972(4) 0.026542(16) 0.02713(16) Uani 1 1 d . A .
F2 F 0.90591(10) 0.26352(9) 0.17977(4) 0.0453(4) Uani 1 1 d . . .
F3 F 0.85823(11) 0.33648(9) 0.20785(4) 0.0499(4) Uani 1 1 d . . .
O1 O 0.95386(10) 0.60285(9) -0.00453(4) 0.0292(4) Uani 1 1 d . . .
O2 O 0.87844(10) 0.44470(9) 0.00944(4) 0.0323(4) Uani 1 1 d . . .
O3 O 0.84809(10) 0.54699(10) 0.04824(4) 0.0315(4) Uani 1 1 d DU . .
F1 F 0.78264(9) 0.24827(9) 0.16535(4) 0.0495(4) Uani 1 1 d . . .
C13 C 0.94471(14) 0.71284(14) -0.05370(6) 0.0259(5) Uani 1 1 d . A .
H13 H 0.9063 0.6535 -0.0548 0.031 Uiso 1 1 calc R . .
C1 C 1.00057(13) 0.69058(13) 0.00565(6) 0.0246(5) Uani 1 1 d . A .
C7 C 0.88151(14) 0.44032(14) 0.14510(6) 0.0256(5) Uani 1 1 d . A .
H7 H 0.8434 0.4409 0.1623 0.031 Uiso 1 1 calc R . .
C5 C 0.97069(13) 0.50223(13) 0.09162(6) 0.0222(5) Uani 1 1 d . A .
C18 C 1.12910(14) 0.69845(13) 0.08417(6) 0.0252(5) Uani 1 1 d . . .
C4 C 0.99962(14) 0.56285(13) 0.05902(6) 0.0247(5) Uani 1 1 d . . .
H4 H 1.0460 0.5580 0.0469 0.030 Uiso 1 1 calc R A .
C8 C 0.90598(14) 0.37806(14) 0.14711(6) 0.0253(5) Uani 1 1 d . . .
C3 C 1.03734(14) 0.66009(13) 0.06941(6) 0.0251(5) Uani 1 1 d . A .
H3 H 1.0013 0.6626 0.0891 0.030 Uiso 1 1 calc R . .
C19 C 1.19566(14) 0.70951(14) 0.06101(6) 0.0304(5) Uani 1 1 d . . .
H19 H 1.1829 0.6905 0.0369 0.036 Uiso 1 1 calc R . .
C10 C 0.99734(16) 0.44218(17) 0.09493(7) 0.0374(6) Uani 1 1 d . . .
H10 H 1.0373 0.4430 0.0784 0.045 Uiso 1 1 calc R A .
C6 C 0.91343(14) 0.50175(14) 0.11759(6) 0.0257(5) Uani 1 1 d . . .
H6 H 0.8964 0.5432 0.1164 0.031 Uiso 1 1 calc R A .
C2 C 1.03652(13) 0.71547(14) 0.03834(6) 0.0261(5) Uani 1 1 d . . .
H2 H 1.0650 0.7748 0.0427 0.031 Uiso 1 1 calc R A .
C14 C 0.94479(15) 0.76574(15) -0.08144(6) 0.0313(5) Uani 1 1 d . . .
H14 H 0.9072 0.7417 -0.1011 0.038 Uiso 1 1 calc R . .
C12 C 1.00139(13) 0.74714(14) -0.02418(6) 0.0272(5) Uani 1 1 d . . .
C11 C 0.86442(15) 0.30744(14) 0.17482(7) 0.0323(5) Uani 1 1 d . . .
C20 C 1.28022(15) 0.74806(14) 0.07296(7) 0.0350(6) Uani 1 1 d . . .
H20 H 1.3241 0.7562 0.0569 0.042 Uiso 1 1 calc R . .
C9 C 0.96565(17) 0.38048(17) 0.12247(7) 0.0424(7) Uani 1 1 d . A .
H9 H 0.9847 0.3407 0.1243 0.051 Uiso 1 1 calc R . .
C23 C 1.14914(16) 0.72506(14) 0.12025(6) 0.0324(5) Uani 1 1 d . . .
H23 H 1.1054 0.7172 0.1363 0.039 Uiso 1 1 calc R . .
C21 C 1.29955(16) 0.77457(15) 0.10898(8) 0.0399(6) Uani 1 1 d . . .
H21 H 1.3564 0.7998 0.1173 0.048 Uiso 1 1 calc R . .
C15 C 1.00059(16) 0.85408(17) -0.07988(7) 0.0439(7) Uani 1 1 d . A .
H15 H 1.0009 0.8897 -0.0985 0.053 Uiso 1 1 calc R . .
C17 C 1.05727(16) 0.83669(16) -0.02300(7) 0.0457(7) Uani 1 1 d . A .
H17 H 1.0956 0.8610 -0.0036 0.055 Uiso 1 1 calc R . .
C22 C 1.23454(17) 0.76356(15) 0.13257(7) 0.0398(6) Uani 1 1 d . . .
H22 H 1.2476 0.7818 0.1567 0.048 Uiso 1 1 calc R . .
C16 C 1.05617(18) 0.88937(18) -0.05037(8) 0.0543(8) Uani 1 1 d . . .
H16 H 1.0930 0.9490 -0.0490 0.065 Uiso 1 1 calc R A .
C25 C 0.7270(2) 0.5546(3) 0.06101(11) 0.0427(9) Uani 0.651(3) 1 d P A 1
H25A H 0.7109 0.5117 0.0798 0.064 Uiso 0.651(3) 1 calc PR A 1
H25B H 0.6758 0.5516 0.0510 0.064 Uiso 0.651(3) 1 calc PR A 1
H25C H 0.7635 0.6111 0.0712 0.064 Uiso 0.651(3) 1 calc PR A 1
C24 C 0.7743(3) 0.5382(3) 0.03190(12) 0.0327(10) Uani 0.651(3) 1 d PDU A 1
H24A H 0.7393 0.4804 0.0220 0.039 Uiso 0.651(3) 1 calc PR A 1
H24B H 0.7893 0.5798 0.0122 0.039 Uiso 0.651(3) 1 calc PR A 1
C26 C 0.7469(5) 0.4973(5) 0.0415(2) 0.0327(10) Uani 0.349(3) 1 d PDU A 2
H26A H 0.7259 0.5380 0.0422 0.039 Uiso 0.349(3) 1 calc PR A 2
H26B H 0.7343 0.4705 0.0175 0.039 Uiso 0.349(3) 1 calc PR A 2
C27 C 0.7014(4) 0.4285(5) 0.07043(19) 0.0427(9) Uani 0.349(3) 1 d P A 2
H27A H 0.6405 0.3964 0.0652 0.064 Uiso 0.349(3) 1 calc PR A 2
H27B H 0.7105 0.4555 0.0940 0.064 Uiso 0.349(3) 1 calc PR A 2
H27C H 0.7243 0.3899 0.0705 0.064 Uiso 0.349(3) 1 calc PR A 2

loop_
_atom_site_aniso_label
_atom_site_aniso_U_11
_atom_site_aniso_U_22
_atom_site_aniso_U_33
_atom_site_aniso_U_23
_atom_site_aniso_U_13
_atom_site_aniso_U_12
P1 0.0306(3) 0.0230(3) 0.0201(3) -0.0011(2) -0.0013(3) 0.0076(3)
F2 0.0584(10) 0.0399(8) 0.0460(9) 0.0117(7) 0.0008(8) 0.0309(8)
F3 0.0792(11) 0.0338(8) 0.0303(8) 0.0061(7) 0.0163(8) 0.0236(8)
O1 0.0352(9) 0.0238(8) 0.0199(8) 0.0006(7) -0.0014(7) 0.0083(7)
O2 0.0356(9) 0.0263(8) 0.0266(9) -0.0034(7) -0.0025(7) 0.0093(7)
O3 0.0336(9) 0.0315(9) 0.0243(8) -0.0024(7) -0.0013(7) 0.0124(7)
F1 0.0405(9) 0.0367(8) 0.0552(10) 0.0106(7) -0.0037(8) 0.0073(7)
C13 0.0244(11) 0.0287(12) 0.0262(12) -0.0007(10) 0.0025(10) 0.0145(10)
C1 0.0208(11) 0.0220(11) 0.0268(12) 0.0001(10) 0.0020(10) 0.0075(9)
C7 0.0263(11) 0.0287(12) 0.0220(11) -0.0018(10) 0.0015(9) 0.0139(10)
C5 0.0199(11) 0.0224(11) 0.0194(11) -0.0040(9) -0.0041(9) 0.0068(9)
C18 0.0313(12) 0.0180(11) 0.0221(11) 0.0033(9) -0.0021(10) 0.0092(10)
C4 0.0253(11) 0.0227(11) 0.0204(11) -0.0018(9) 0.0011(9) 0.0077(9)
C8 0.0286(12) 0.0263(11) 0.0212(11) -0.0010(9) -0.0018(10) 0.0139(10)
C3 0.0255(11) 0.0237(11) 0.0213(11) -0.0027(9) 0.0003(9) 0.0087(9)
C19 0.0323(13) 0.0275(12) 0.0257(12) 0.0011(10) -0.0009(10) 0.0106(10)
C10 0.0415(14) 0.0504(16) 0.0327(14) 0.0078(12) 0.0124(12) 0.0323(13)
C6 0.0295(12) 0.0248(11) 0.0251(12) -0.0024(10) -0.0006(10) 0.0154(10)
C2 0.0250(11) 0.0209(11) 0.0287(12) -0.0007(10) -0.0004(10) 0.0086(9)
C14 0.0266(12) 0.0393(14) 0.0290(13) 0.0009(11) -0.0016(10) 0.0173(11)
C12 0.0205(11) 0.0303(12) 0.0278(12) 0.0037(10) 0.0010(10) 0.0105(10)
C11 0.0381(14) 0.0259(12) 0.0313(13) 0.0000(11) -0.0017(11) 0.0148(11)
C20 0.0304(13) 0.0280(12) 0.0438(15) 0.0025(11) -0.0023(12) 0.0125(11)
C9 0.0569(17) 0.0498(16) 0.0395(15) 0.0130(13) 0.0147(13) 0.0410(14)
C23 0.0413(14) 0.0275(12) 0.0254(12) -0.0001(10) -0.0031(11) 0.0149(11)
C21 0.0323(14) 0.0293(13) 0.0531(17) 0.0031(12) -0.0142(13) 0.0118(11)
C15 0.0395(15) 0.0446(16) 0.0404(15) 0.0156(13) -0.0059(13) 0.0157(13)
C17 0.0371(15) 0.0361(14) 0.0459(16) 0.0110(13) -0.0152(13) 0.0048(12)
C22 0.0526(17) 0.0312(13) 0.0294(13) -0.0057(11) -0.0185(13) 0.0164(12)
C16 0.0456(16) 0.0348(15) 0.0575(19) 0.0158(14) -0.0137(15) 0.0015(13)
C25 0.0301(18) 0.059(2) 0.040(2) -0.0021(18) 0.0020(16) 0.0236(18)
C24 0.029(2) 0.040(3) 0.032(2) -0.001(2) -0.0069(18) 0.020(2)
C26 0.029(2) 0.040(3) 0.032(2) -0.001(2) -0.0069(18) 0.020(2)
C27 0.0301(18) 0.059(2) 0.040(2) -0.0021(18) 0.0020(16) 0.0236(18)

loop_
_atom_type_symbol
_atom_type_description
_atom_type_scat_dispersion_real
_atom_type_scat_dispersion_imag
_atom_type_scat_source
C C 0.0033 0.0016 'International Tables Vol C Tables 4.2.6.8 and 6.1.1.4'
H H 0.0000 0.0000 'International Tables Vol C Tables 4.2.6.8 and 6.1.1.4'
F F 0.0171 0.0103 'International Tables Vol C Tables 4.2.6.8 and 6.1.1.4'
O O 0.0106 0.0060 'International Tables Vol C Tables 4.2.6.8 and 6.1.1.4'
P P 0.1023 0.0942 'International Tables Vol C Tables 4.2.6.8 and 6.1.1.4'

loop_
_geom_angle_atom_site_label_1
_geom_angle_atom_site_label_2
_geom_angle_atom_site_label_3
_geom_angle
O1 P1 C4 103.82(9)
O2 P1 O1 108.97(9)
O2 P1 O3 116.69(9)
O2 P1 C4 118.44(10)
O3 P1 O1 106.07(9)
O3 P1 C4 101.48(10)
C1 O1 P1 119.47(13)
P1 O3 C26 124.3(3)
C24 O3 P1 121.3(2)
C24 O3 C26 27.6(3)
C14 C13 C12 121.0(2)
O1 C1 C12 111.15(18)
C2 C1 O1 122.04(19)
C2 C1 C12 126.8(2)
C8 C7 C6 120.3(2)
C10 C5 C4 119.8(2)
C10 C5 C6 118.2(2)
C6 C5 C4 121.91(19)
C19 C18 C3 119.81(19)
C23 C18 C3 121.8(2)
C23 C18 C19 118.4(2)
C5 C4 P1 110.88(14)
C5 C4 C3 113.84(17)
C3 C4 P1 110.45(15)
C7 C8 C11 119.4(2)
C9 C8 C7 119.2(2)
C9 C8 C11 121.4(2)
C18 C3 C4 110.78(18)
C2 C3 C18 109.44(17)
C2 C3 C4 113.77(17)
C20 C19 C18 121.4(2)
C5 C10 C9 121.2(2)
C7 C6 C5 120.8(2)
C1 C2 C3 128.45(19)
C15 C14 C13 120.1(2)
C13 C12 C1 120.94(19)
C13 C12 C17 118.1(2)
C17 C12 C1 120.9(2)
F2 C11 F3 106.36(19)
F2 C11 F1 106.02(18)
F2 C11 C8 113.6(2)
F3 C11 F1 105.54(19)
F3 C11 C8 112.86(18)
F1 C11 C8 111.82(19)
C19 C20 C21 119.7(2)
C8 C9 C10 120.1(2)
C18 C23 C22 120.4(2)
C22 C21 C20 120.0(2)
C14 C15 C16 119.6(2)
C16 C17 C12 120.7(2)
C21 C22 C23 120.1(2)
C17 C16 C15 120.4(2)
O3 C24 C25 105.8(3)
C27 C26 O3 110.1(6)

loop_
_geom_bond_atom_site_label_1
_geom_bond_atom_site_label_2
_geom_bond_distance
P1 O1 1.6042(16)
P1 O2 1.4606(16)
P1 O3 1.5618(16)
P1 C4 1.794(2)
F2 C11 1.332(3)
F3 C11 1.341(3)
O1 C1 1.406(2)
O3 C24 1.381(4)
O3 C26 1.582(7)
F1 C11 1.349(3)
C13 C14 1.385(3)
C13 C12 1.394(3)
C1 C2 1.324(3)
C1 C12 1.481(3)
C7 C8 1.383(3)
C7 C6 1.383(3)
C5 C4 1.517(3)
C5 C10 1.377(3)
C5 C6 1.392(3)
C18 C3 1.522(3)
C18 C19 1.390(3)
C18 C23 1.388(3)
C4 C3 1.561(3)
C8 C11 1.493(3)
C8 C9 1.379(3)
C3 C2 1.511(3)
C19 C20 1.379(3)
C10 C9 1.387(3)
C14 C15 1.381(3)
C12 C17 1.398(3)
C20 C21 1.385(4)
C23 C22 1.396(3)
C21 C22 1.378(4)
C15 C16 1.386(4)
C17 C16 1.380(3)
C25 C24 1.476(6)
C26 C27 1.514(10)
